data_7044140
loop_
_publ_author_name
'Singh, Ajai kumar'
'Dubey, Pooja'
'Gupta, Sonu'

_publ_section_title
;
 Trinuclear complexes of palladium(II) with chalcogenated N-heterocyclic
 carbenes: catalysis of selective nitrile-primary amide interconversion
 and Sonogashira coupling
;
_journal_name_full 'Dalton Trans.'
_journal_paper_doi 10.1039/C7DT02592K
_journal_year 2017
_chemical_formula_moiety 'C36 H38 Cl6 N6 Pd3 S2, 2(C2 H3 N)'
_chemical_formula_sum 'C40 H44 Cl6 N8 Pd3 S2'
_chemical_formula_weight 1232.85
_chemical_name_systematic
; 
 ? 
;
_space_group_crystal_system monoclinic
_space_group_IT_number 14
_space_group_name_Hall '-P 2yn'
_space_group_name_H-M_alt 'P 1 21/n 1'
_symmetry_space_group_name_Hall '-P 2yn'
_symmetry_space_group_name_H-M 'P 1 21/n 1'
_atom_sites_solution_hydrogens geom
_audit_block_doi 10.5517/ccdc.csd.cc1n441z
_audit_creation_method SHELXL-2014/7
_audit_update_record
;
2017-08-19 deposited with the CCDC.
2017-09-08 downloaded from the CCDC.
;
_cell_angle_alpha 90
_cell_angle_beta 97.804(6)
_cell_angle_gamma 90
_cell_formula_units_Z 2
_cell_length_a 11.797(3)
_cell_length_b 10.941(3)
_cell_length_c 19.404(6)
_cell_measurement_reflns_used 2116
_cell_measurement_temperature 298(2)
_cell_measurement_theta_max 19.40
_cell_measurement_theta_min 2.14
_cell_volume 2481.3(12)
_computing_cell_refinement 'Bruker SMART'
_computing_data_collection 'Bruker SMART'
_computing_data_reduction 'Bruker SAINT'
_computing_structure_refinement 'SHELXL-2014/7 (Sheldrick, 2014)'
_computing_structure_solution 'SHELXL-2014/7 (Sheldrick, 2014)'
_diffrn_ambient_temperature 298(2)
_diffrn_measured_fraction_theta_full 0.999
_diffrn_measured_fraction_theta_max 0.999
_diffrn_measurement_device_type 'CCD area detector'
_diffrn_measurement_method 'phi and omega scans'
_diffrn_radiation_type MoK\a
_diffrn_radiation_wavelength 0.71073
_diffrn_reflns_av_R_equivalents 0.0831
_diffrn_reflns_av_unetI/netI 0.0649
_diffrn_reflns_Laue_measured_fraction_full 0.999
_diffrn_reflns_Laue_measured_fraction_max 0.999
_diffrn_reflns_limit_h_max 14
_diffrn_reflns_limit_h_min -14
_diffrn_reflns_limit_k_max 13
_diffrn_reflns_limit_k_min -13
_diffrn_reflns_limit_l_max 23
_diffrn_reflns_limit_l_min -23
_diffrn_reflns_number 23279
_diffrn_reflns_point_group_measured_fraction_full 0.999
_diffrn_reflns_point_group_measured_fraction_max 0.999
_diffrn_reflns_theta_full 24.996
_diffrn_reflns_theta_max 24.996
_diffrn_reflns_theta_min 1.912
_exptl_absorpt_coefficient_mu 1.520
_exptl_absorpt_correction_T_max 0.646
_exptl_absorpt_correction_T_min 0.610
_exptl_absorpt_correction_type multi-scan
_exptl_absorpt_process_details '(SADABS; Sheldrick, 2014/7)'
_exptl_crystal_colour yellow
_exptl_crystal_density_diffrn 1.650
_exptl_crystal_density_meas 1.650
_exptl_crystal_density_method 'not measured'
_exptl_crystal_description block
_exptl_crystal_F_000 1224.0
_exptl_crystal_size_max 0.33
_exptl_crystal_size_mid 0.32
_exptl_crystal_size_min 0.29
_refine_diff_density_max 0.990
_refine_diff_density_min -0.651
_refine_diff_density_rms 0.119
_refine_ls_extinction_method none
_refine_ls_goodness_of_fit_ref 1.091
_refine_ls_hydrogen_treatment constr
_refine_ls_matrix_type full
_refine_ls_number_parameters 271
_refine_ls_number_reflns 4353
_refine_ls_number_restraints 0
_refine_ls_restrained_S_all 1.091
_refine_ls_R_factor_all 0.0978
_refine_ls_R_factor_gt 0.0632
_refine_ls_shift/su_max 0.001
_refine_ls_shift/su_mean 0.000
_refine_ls_structure_factor_coef Fsqd
_refine_ls_weighting_details 'w=1/[\s^2^(Fo^2^)+(0.0707P)^2^+1.9086P] where P=(Fo^2^+2Fc^2^)/3'
_refine_ls_weighting_scheme calc
_refine_ls_wR_factor_gt 0.1383
_refine_ls_wR_factor_ref 0.1523
_reflns_Friedel_coverage 0.000
_reflns_number_gt 3091
_reflns_number_total 4353
_reflns_threshold_expression 'I > 2\s(I)'
_cod_data_source_file c7dt02592k2.cif
_cod_data_source_block complex1
_cod_depositor_comments
;
The following automatic conversions were performed:

'_space_group_crystal_system' value 'Monoclinic' changed to
'monoclinic' according to
/home/data/users/saulius/crontab/automatic-downloads/rss-feeds/RSC/lib/dictionaries/cif_core.dic
dictionary named 'cif_core.dic' version 2.4.2 from 2011-04-26.

Automatic conversion script
Id: cif_fix_values 4973 2017-02-22 13:04:09Z antanas 
;
_cod_database_code 7044140
_shelx_shelxl_version_number 2014/7
_shelx_space_group_comment
;
The symmetry employed for this shelxl refinement is uniquely defined
by the following loop, which should always be used as a source of
symmetry information in preference to the above space-group names.
They are only intended as comments.
;

loop_
_space_group_symop_operation_xyz
'x, y, z'
'-x+1/2, y+1/2, -z+1/2'
'-x, -y, -z'
'x-1/2, -y-1/2, z-1/2'

loop_
_atom_site_label
_atom_site_type_symbol
_atom_site_fract_x
_atom_site_fract_y
_atom_site_fract_z
_atom_site_U_iso_or_equiv
_atom_site_adp_type
_atom_site_occupancy
_atom_site_site_symmetry_order
_atom_site_calc_flag
_atom_site_refinement_flags_posn
_atom_site_refinement_flags_adp
_atom_site_refinement_flags_occupancy
Pd1 Pd 1.0000 0.5000 0.5000 0.0363(2) Uani 1 2 d S . P
Pd2 Pd 0.70553(5) 0.12694(6) 0.68257(3) 0.0540(2) Uani 1 1 d . . .
S1 S 0.84485(16) 0.37898(16) 0.51684(10) 0.0429(4) Uani 1 1 d . . .
Cl3 Cl 0.8000(2) 0.1275(2) 0.79349(12) 0.0764(7) Uani 1 1 d . . .
Cl2 Cl 0.6237(2) 0.1252(2) 0.56814(12) 0.0776(7) Uani 1 1 d . . .
Cl1 Cl 1.0020(2) 0.38979(18) 0.40054(11) 0.0629(6) Uani 1 1 d . . .
N1 N 0.9254(5) 0.1991(5) 0.6387(3) 0.0461(15) Uani 1 1 d . . .
N2 N 0.8980(6) 0.0037(6) 0.6317(3) 0.0576(17) Uani 1 1 d . . .
C9 C 0.8554(7) 0.1096(7) 0.6498(4) 0.051(2) Uani 1 1 d . . .
C15 C 1.0011(7) 0.0265(7) 0.6071(4) 0.052(2) Uani 1 1 d . . .
C1 C 0.7280(6) 0.4614(7) 0.4718(5) 0.053(2) Uani 1 1 d . . .
C7 C 0.8155(7) 0.3896(6) 0.6061(4) 0.050(2) Uani 1 1 d . . .
H7A H 0.8102 0.4750 0.6189 0.060 Uiso 1 1 calc R U .
H7B H 0.7426 0.3512 0.6100 0.060 Uiso 1 1 calc R U .
C10 C 1.0190(6) 0.1507(7) 0.6113(4) 0.0468(18) Uani 1 1 d . . .
N3 N 0.5455(7) 0.1454(7) 0.7143(4) 0.077(2) Uani 1 1 d . . .
C13 C 1.1694(9) 0.0004(10) 0.5581(5) 0.081(3) Uani 1 1 d . . .
H13 H 1.2210 -0.0491 0.5388 0.097 Uiso 1 1 calc R U .
C8 C 0.9085(7) 0.3282(7) 0.6555(4) 0.054(2) Uani 1 1 d . . .
H8A H 0.9798 0.3719 0.6545 0.065 Uiso 1 1 calc R U .
H8B H 0.8891 0.3337 0.7024 0.065 Uiso 1 1 calc R U .
C12 C 1.1889(8) 0.1244(10) 0.5626(5) 0.075(3) Uani 1 1 d . . .
H12 H 1.2542 0.1559 0.5472 0.090 Uiso 1 1 calc R U .
C11 C 1.1146(7) 0.2036(8) 0.5892(4) 0.062(2) Uani 1 1 d . . .
H11 H 1.1280 0.2873 0.5921 0.074 Uiso 1 1 calc R U .
C14 C 1.0775(7) -0.0513(8) 0.5808(5) 0.064(2) Uani 1 1 d . . .
H14 H 1.0659 -0.1353 0.5789 0.077 Uiso 1 1 calc R U .
C16 C 0.8464(9) -0.1168(7) 0.6367(5) 0.080(3) Uani 1 1 d . . .
H16A H 0.8480 -0.1383 0.6848 0.120 Uiso 1 1 calc R U .
H16B H 0.8888 -0.1762 0.6142 0.120 Uiso 1 1 calc R U .
H16C H 0.7686 -0.1150 0.6144 0.120 Uiso 1 1 calc R U .
C6 C 0.6775(8) 0.5614(9) 0.4977(6) 0.086(3) Uani 1 1 d . . .
H5 H 0.7042 0.5894 0.5422 0.103 Uiso 1 1 calc R U .
C2 C 0.6878(9) 0.4222(11) 0.4069(6) 0.094(3) Uani 1 1 d . . .
H1 H 0.7215 0.3552 0.3884 0.113 Uiso 1 1 calc R U .
C17 C 0.4555(10) 0.1558(11) 0.7272(5) 0.091(4) Uani 1 1 d . . .
C4 C 0.5476(10) 0.5786(14) 0.3954(8) 0.106(5) Uani 1 1 d . . .
H3 H 0.4849 0.6173 0.3703 0.127 Uiso 1 1 calc R U .
C5 C 0.5896(11) 0.6195(11) 0.4594(8) 0.106(4) Uani 1 1 d . . .
H4 H 0.5577 0.6884 0.4773 0.127 Uiso 1 1 calc R U .
C3 C 0.5959(11) 0.4818(14) 0.3675(7) 0.120(5) Uani 1 1 d . . .
H2 H 0.5685 0.4551 0.3228 0.144 Uiso 1 1 calc R U .
C18 C 0.3380(9) 0.1684(17) 0.7420(6) 0.166(7) Uani 1 1 d . . .
H18A H 0.3211 0.2533 0.7480 0.249 Uiso 1 1 calc R U .
H18B H 0.3292 0.1246 0.7839 0.249 Uiso 1 1 calc R U .
H18C H 0.2864 0.1357 0.7040 0.249 Uiso 1 1 calc R U .
C20 C 0.5852(13) 0.1508(15) 0.3252(8) 0.129(6) Uani 1 1 d . . .
C19 C 0.5154(13) 0.1530(14) 0.3818(7) 0.144(6) Uani 1 1 d . . .
H19A H 0.4492 0.2033 0.3688 0.216 Uiso 1 1 calc R U .
H19B H 0.5594 0.1857 0.4229 0.216 Uiso 1 1 calc R U .
H19C H 0.4915 0.0714 0.3910 0.216 Uiso 1 1 calc R U .
N7 N 0.6386(14) 0.1501(15) 0.2799(8) 0.176(6) Uani 1 1 d . . .

loop_
_atom_site_aniso_label
_atom_site_aniso_U_11
_atom_site_aniso_U_22
_atom_site_aniso_U_33
_atom_site_aniso_U_23
_atom_site_aniso_U_13
_atom_site_aniso_U_12
Pd1 0.0394(4) 0.0321(4) 0.0391(4) -0.0016(3) 0.0112(3) 0.0043(3)
Pd2 0.0546(4) 0.0554(4) 0.0555(4) 0.0099(3) 0.0202(3) 0.0084(3)
S1 0.0454(11) 0.0372(10) 0.0478(11) 0.0018(8) 0.0129(8) 0.0021(8)
Cl3 0.0733(15) 0.1034(19) 0.0549(13) 0.0139(12) 0.0168(11) 0.0010(13)
Cl2 0.0715(15) 0.1024(19) 0.0593(14) 0.0072(13) 0.0111(12) 0.0120(13)
Cl1 0.0843(15) 0.0553(13) 0.0547(12) -0.0175(10) 0.0299(11) -0.0127(11)
N1 0.053(4) 0.041(4) 0.046(4) 0.009(3) 0.014(3) 0.002(3)
N2 0.061(4) 0.053(4) 0.064(4) 0.020(4) 0.024(3) 0.009(4)
C9 0.051(5) 0.054(5) 0.052(5) 0.004(4) 0.019(4) 0.021(4)
C15 0.049(5) 0.054(5) 0.056(5) 0.013(4) 0.017(4) 0.012(4)
C1 0.040(4) 0.050(5) 0.068(6) 0.014(4) 0.003(4) -0.010(4)
C7 0.056(5) 0.039(4) 0.059(5) 0.004(4) 0.024(4) 0.009(4)
C10 0.046(4) 0.053(5) 0.042(4) 0.015(4) 0.010(4) 0.009(4)
N3 0.065(5) 0.102(6) 0.068(5) 0.004(4) 0.026(4) 0.018(5)
C13 0.078(7) 0.083(7) 0.085(7) 0.016(6) 0.028(6) 0.028(6)
C8 0.067(5) 0.052(5) 0.047(5) 0.005(4) 0.019(4) 0.001(4)
C12 0.051(5) 0.109(9) 0.070(6) 0.014(6) 0.026(5) 0.004(6)
C11 0.059(5) 0.062(6) 0.067(6) 0.014(4) 0.016(4) 0.002(4)
C14 0.056(5) 0.056(5) 0.084(6) 0.010(5) 0.021(5) 0.023(4)
C16 0.097(8) 0.045(5) 0.105(8) 0.008(5) 0.037(6) 0.003(5)
C6 0.076(7) 0.062(6) 0.114(9) 0.009(6) -0.010(6) 0.023(6)
C2 0.070(7) 0.122(9) 0.089(8) -0.004(7) 0.002(6) 0.017(7)
C17 0.078(7) 0.148(10) 0.050(6) 0.019(6) 0.020(5) 0.041(7)
C4 0.058(7) 0.120(11) 0.141(13) 0.066(10) 0.016(8) 0.024(7)
C5 0.090(9) 0.084(8) 0.143(12) 0.027(8) 0.015(9) 0.036(7)
C3 0.083(9) 0.172(14) 0.096(9) 0.020(9) -0.023(7) 0.006(9)
C18 0.065(7) 0.36(2) 0.073(8) 0.019(11) 0.021(6) 0.078(11)
C20 0.110(12) 0.165(14) 0.103(11) 0.045(11) -0.018(9) -0.057(10)
C19 0.148(14) 0.176(15) 0.105(10) 0.045(10) 0.010(10) -0.020(11)
N7 0.176(14) 0.218(15) 0.128(12) 0.034(11) -0.002(10) -0.081(12)

loop_
_atom_type_symbol
_atom_type_description
_atom_type_scat_dispersion_real
_atom_type_scat_dispersion_imag
_atom_type_scat_source
C C 0.0033 0.0016 'International Tables Vol C Tables 4.2.6.8 and 6.1.1.4'
H H 0.0000 0.0000 'International Tables Vol C Tables 4.2.6.8 and 6.1.1.4'
N N 0.0061 0.0033 'International Tables Vol C Tables 4.2.6.8 and 6.1.1.4'
S S 0.1246 0.1234 'International Tables Vol C Tables 4.2.6.8 and 6.1.1.4'
Cl Cl 0.1484 0.1585 'International Tables Vol C Tables 4.2.6.8 and 6.1.1.4'
Br Br -0.2901 2.4595 'International Tables Vol C Tables 4.2.6.8 and 6.1.1.4'
Pd Pd -0.9988 1.0072 'International Tables Vol C Tables 4.2.6.8 and 6.1.1.4'
I I -0.4742 1.8119 'International Tables Vol C Tables 4.2.6.8 and 6.1.1.4'

loop_
_geom_angle_atom_site_label_1
_geom_angle_atom_site_label_2
_geom_angle_atom_site_label_3
_geom_angle
_geom_angle_site_symmetry_1
_geom_angle_site_symmetry_3
Cl1 Pd1 Cl1 180.0 3_766 .
Cl1 Pd1 S1 94.80(7) 3_766 .
Cl1 Pd1 S1 85.20(7) . .
Cl1 Pd1 S1 85.20(7) 3_766 3_766
Cl1 Pd1 S1 94.80(7) . 3_766
S1 Pd1 S1 180.0 . 3_766
C9 Pd2 N3 178.4(3) . .
C9 Pd2 Cl3 87.7(2) . .
N3 Pd2 Cl3 93.9(2) . .
C9 Pd2 Cl2 88.0(2) . .
N3 Pd2 Cl2 90.4(2) . .
Cl3 Pd2 Cl2 175.70(9) . .
C1 S1 C7 101.6(4) . .
C1 S1 Pd1 102.5(2) . .
C7 S1 Pd1 110.7(3) . .
C9 N1 C10 109.1(6) . .
C9 N1 C8 124.8(6) . .
C10 N1 C8 126.1(6) . .
C9 N2 C15 108.3(7) . .
C9 N2 C16 126.4(7) . .
C15 N2 C16 125.3(7) . .
N1 C9 N2 109.6(7) . .
N1 C9 Pd2 126.3(6) . .
N2 C9 Pd2 123.9(6) . .
C10 C15 C14 121.7(8) . .
C10 C15 N2 107.0(7) . .
C14 C15 N2 131.3(8) . .
C2 C1 C6 118.6(9) . .
C2 C1 S1 116.6(7) . .
C6 C1 S1 124.8(7) . .
C8 C7 S1 111.1(5) . .
C15 C10 C11 121.3(7) . .
C15 C10 N1 105.9(6) . .
C11 C10 N1 132.8(7) . .
C17 N3 Pd2 175.7(8) . .
C14 C13 C12 121.8(9) . .
N1 C8 C7 113.3(7) . .
C13 C12 C11 122.2(9) . .
C12 C11 C10 116.0(8) . .
C13 C14 C15 117.1(9) . .
C5 C6 C1 120.8(11) . .
C1 C2 C3 120.6(11) . .
N3 C17 C18 178.4(12) . .
C5 C4 C3 120.5(12) . .
C4 C5 C6 120.6(12) . .
C4 C3 C2 118.9(13) . .
N7 C20 C19 179(2) . .

loop_
_geom_bond_atom_site_label_1
_geom_bond_atom_site_label_2
_geom_bond_distance
_geom_bond_site_symmetry_2
Pd1 Cl1 2.2784(19) 3_766
Pd1 Cl1 2.2784(19) .
Pd1 S1 2.3179(19) .
Pd1 S1 2.3179(19) 3_766
Pd2 C9 1.968(7) .
Pd2 N3 2.073(8) .
Pd2 Cl3 2.285(2) .
Pd2 Cl2 2.298(2) .
S1 C1 1.775(8) .
S1 C7 1.816(7) .
N1 C9 1.317(9) .
N1 C10 1.393(9) .
N1 C8 1.470(9) .
N2 C9 1.329(9) .
N2 C15 1.387(9) .
N2 C16 1.461(10) .
C15 C10 1.376(10) .
C15 C14 1.387(11) .
C1 C2 1.353(13) .
C1 C6 1.373(12) .
C7 C8 1.512(10) .
C10 C11 1.386(11) .
N3 C17 1.130(11) .
C13 C14 1.349(12) .
C13 C12 1.377(12) .
C12 C11 1.381(12) .
C6 C5 1.350(14) .
C2 C3 1.400(15) .
C17 C18 1.460(14) .
C4 C5 1.350(17) .
C4 C3 1.350(17) .
C20 N7 1.149(19) .
C20 C19 1.46(2) .
